data_7126924
loop_
_publ_author_name
'Torita, Koki'
'Haraguchi, Ryosuke'
'Morita, Yoshitsugu'
'Kemmochi, Satoshi'
'Komatsu, Teruyuki'
'Fukuzawa, Shin-Ichi'

_publ_section_title
;
 Lewis acid-base synergistic catalysis of cationic halogen-bonding-donors
 with nucleophilic counter anions.
;
_journal_issue 67
_journal_name_full 'Chemical communications (Cambridge, England)'
_journal_page_first 9715
_journal_page_last 9718
_journal_paper_doi 10.1039/d0cc04013d
_journal_volume 56
_journal_year 2020
_chemical_formula_sum 'C35 H41 F3 I2 N4'
_chemical_formula_weight 828.52
_space_group_crystal_system triclinic
_space_group_IT_number 2
_space_group_name_Hall '-P 1'
_space_group_name_H-M_alt 'P -1'
_atom_sites_solution_hydrogens geom
_atom_sites_solution_primary direct
_audit_creation_method SHELXL-2014/7
_audit_update_record
;
2020-03-23 deposited with the CCDC.	2020-07-15 downloaded from the CCDC.
;
_cell_angle_alpha 108.3165(14)
_cell_angle_beta 109.0569(11)
_cell_angle_gamma 101.581(3)
_cell_formula_units_Z 2
_cell_length_a 10.694(2)
_cell_length_b 14.115(3)
_cell_length_c 14.216(3)
_cell_measurement_reflns_used 4934
_cell_measurement_temperature 93(2)
_cell_measurement_theta_max 30.99
_cell_measurement_theta_min 2.54
_cell_volume 1812.1(6)
_computing_structure_refinement 'SHELXL-2014/7 (Sheldrick, 2014)'
_diffrn_ambient_temperature 93(2)
_diffrn_measured_fraction_theta_full 0.982
_diffrn_measured_fraction_theta_max 0.963
_diffrn_measurement_device_type 'Rigaku Saturn724'
_diffrn_radiation_type MoK\a
_diffrn_radiation_wavelength 0.71075
_diffrn_reflns_av_R_equivalents 0.0295
_diffrn_reflns_av_unetI/netI 0.0545
_diffrn_reflns_Laue_measured_fraction_full 0.982
_diffrn_reflns_Laue_measured_fraction_max 0.963
_diffrn_reflns_limit_h_max 13
_diffrn_reflns_limit_h_min -13
_diffrn_reflns_limit_k_max 15
_diffrn_reflns_limit_k_min -19
_diffrn_reflns_limit_l_max 18
_diffrn_reflns_limit_l_min -16
_diffrn_reflns_number 14824
_diffrn_reflns_point_group_measured_fraction_full 0.982
_diffrn_reflns_point_group_measured_fraction_max 0.963
_diffrn_reflns_theta_full 25.242
_diffrn_reflns_theta_max 27.471
_diffrn_reflns_theta_min 3.042
_exptl_absorpt_coefficient_mu 1.779
_exptl_absorpt_correction_T_max 0.873
_exptl_absorpt_correction_T_min 0.712
_exptl_absorpt_correction_type multi-scan
_exptl_absorpt_process_details 'REQAB (Rigaku, 1998)'
_exptl_crystal_colour colorless
_exptl_crystal_density_diffrn 1.518
_exptl_crystal_description prism
_exptl_crystal_F_000 824
_exptl_crystal_size_max 0.180
_exptl_crystal_size_mid 0.150
_exptl_crystal_size_min 0.100
_refine_diff_density_max 1.082
_refine_diff_density_min -1.208
_refine_diff_density_rms 0.130
_refine_ls_extinction_coef 0.0152(5)
_refine_ls_extinction_expression Fc^*^=kFc[1+0.001xFc^2^\l^3^/sin(2\q)]^-1/4^
_refine_ls_extinction_method 'SHELXL-2014/7 (Sheldrick 2014'
_refine_ls_goodness_of_fit_ref 1.036
_refine_ls_hydrogen_treatment constr
_refine_ls_matrix_type full
_refine_ls_number_parameters 407
_refine_ls_number_reflns 7990
_refine_ls_number_restraints 0
_refine_ls_restrained_S_all 1.036
_refine_ls_R_factor_all 0.0401
_refine_ls_R_factor_gt 0.0311
_refine_ls_shift/su_max 0.001
_refine_ls_shift/su_mean 0.000
_refine_ls_structure_factor_coef Fsqd
_refine_ls_weighting_details 'w=1/[\s^2^(Fo^2^)+(0.0466P)^2^] where P=(Fo^2^+2Fc^2^)/3'
_refine_ls_weighting_scheme calc
_refine_ls_wR_factor_gt 0.0868
_refine_ls_wR_factor_ref 0.0894
_reflns_Friedel_coverage 0.000
_reflns_Friedel_fraction_full 0.994
_reflns_Friedel_fraction_max 0.986
_reflns_number_gt 6053
_reflns_number_total 7990
_reflns_threshold_expression 'I > 2\s(I)'
_cod_data_source_file d0cc04013d2.cif
_cod_data_source_block ydkr
_cod_depositor_comments 'Adding full bibliography for 7126924.cif.'
_cod_original_cell_volume 1812.2(6)
_cod_database_code 7126924
_shelx_shelxl_version_number 2014/7
_shelx_space_group_comment
;
The symmetry employed for this shelxl refinement is uniquely defined
by the following loop, which should always be used as a source of
symmetry information in preference to the above space-group names.
They are only intended as comments.
;
_shelx_estimated_absorpt_t_min 0.740
_shelx_estimated_absorpt_t_max 0.842

loop_
_space_group_symop_operation_xyz
'x, y, z'
'-x, -y, -z'

loop_
_atom_site_label
_atom_site_type_symbol
_atom_site_fract_x
_atom_site_fract_y
_atom_site_fract_z
_atom_site_U_iso_or_equiv
_atom_site_adp_type
_atom_site_occupancy
_atom_site_site_symmetry_order
_atom_site_calc_flag
_atom_site_refinement_flags_posn
_atom_site_refinement_flags_adp
_atom_site_refinement_flags_occupancy
_atom_site_disorder_assembly
_atom_site_disorder_group
I1 I 0.18973(2) 0.47754(2) 0.01710(2) 0.01251(8) Uani 1 1 d . . . . .
I2 I -0.29090(2) 0.26884(2) -0.12280(2) 0.02194(8) Uani 1 1 d . . . . .
C37 C 0.2422(3) 0.0803(3) -0.2493(3) 0.0146(7) Uani 1 1 d . . . . .
H1 H 0.2544 0.1509 -0.1953 0.017 Uiso 1 1 calc R U . . .
N8 N 0.1062(3) 0.1463(2) -0.0597(2) 0.0122(6) Uani 1 1 d . . . . .
N7 N 0.0467(3) 0.1411(2) -0.1598(2) 0.0120(6) Uani 1 1 d . . . . .
F1 F -0.0616(3) 0.3688(2) -0.5667(2) 0.0578(9) Uani 1 1 d . . . . .
F2 F -0.2613(3) 0.2549(2) -0.62069(18) 0.0509(8) Uani 1 1 d . . . . .
N3 N 0.1557(3) 0.2508(2) 0.0032(2) 0.0107(5) Uani 1 1 d . . . . .
C3 C 0.4502(3) 0.3442(3) 0.2741(3) 0.0163(7) Uani 1 1 d . . . . .
H2 H 0.5491 0.3596 0.3057 0.020 Uiso 1 1 calc R U . . .
C4 C 0.0008(4) 0.2806(3) 0.1394(3) 0.0172(7) Uani 1 1 d . . . . .
H3 H -0.0331 0.2631 0.0595 0.021 Uiso 1 1 calc R U . . .
C5 C 0.0908(4) 0.3321(3) -0.2769(3) 0.0169(7) Uani 1 1 d . . . . .
H4 H 0.1868 0.3662 -0.2266 0.020 Uiso 1 1 calc R U . . .
C42 C 0.1291(3) 0.3103(2) -0.0542(3) 0.0121(6) Uani 1 1 d . . . . .
C7 C 0.2364(4) 0.3375(3) 0.2985(3) 0.0185(7) Uani 1 1 d . . . . .
H5 H 0.1904 0.3480 0.3460 0.022 Uiso 1 1 calc R U . . .
C8 C 0.2331(3) 0.2879(2) 0.1206(2) 0.0119(6) Uani 1 1 d . . . . .
C9 C -0.0042(3) 0.0393(2) -0.2522(3) 0.0136(7) Uani 1 1 d . . . . .
C10 C 0.0031(3) 0.2578(2) -0.2611(3) 0.0127(6) Uani 1 1 d . . . . .
C11 C 0.0901(4) 0.0136(3) -0.2957(3) 0.0157(7) Uani 1 1 d . . . . .
C12 C -0.1376(3) 0.2057(3) -0.3368(3) 0.0174(7) Uani 1 1 d . . . . .
H6 H -0.1980 0.1543 -0.3267 0.021 Uiso 1 1 calc R U . . .
C13 C 0.3787(3) 0.3087(2) 0.1609(3) 0.0136(7) Uani 1 1 d . . . . .
C14 C -0.1435(3) -0.0265(3) -0.2905(3) 0.0145(7) Uani 1 1 d . . . . .
C15 C 0.4587(3) 0.2946(3) 0.0897(3) 0.0165(7) Uani 1 1 d . . . . .
H7 H 0.3892 0.2652 0.0118 0.020 Uiso 1 1 calc R U . . .
C16 C -0.1863(4) -0.1232(3) -0.3785(3) 0.0188(7) Uani 1 1 d . . . . .
H8 H -0.2792 -0.1710 -0.4072 0.023 Uiso 1 1 calc R U . . .
C17 C 0.3803(4) 0.3574(3) 0.3410(3) 0.0177(7) Uani 1 1 d . . . . .
H9 H 0.4315 0.3806 0.4174 0.021 Uiso 1 1 calc R U . . .
C18 C 0.1581(3) 0.3020(3) 0.1856(3) 0.0140(7) Uani 1 1 d . . . . .
C19 C -0.0994(4) 0.3067(3) -0.4393(3) 0.0176(7) Uani 1 1 d . . . . .
C20 C -0.0764(4) 0.1861(3) 0.1525(3) 0.0275(9) Uani 1 1 d . . . . .
H10 H -0.0507 0.1247 0.1206 0.041 Uiso 1 1 calc R U . . .
H11 H -0.1780 0.1693 0.1151 0.041 Uiso 1 1 calc R U . . .
H12 H -0.0501 0.2032 0.2302 0.041 Uiso 1 1 calc R U . . .
C21 C 0.0388(4) -0.0845(3) -0.3851(3) 0.0209(8) Uani 1 1 d . . . . .
H13 H 0.0988 -0.1050 -0.4182 0.025 Uiso 1 1 calc R U . . .
C22 C 0.5613(4) 0.4013(3) 0.1158(3) 0.0304(9) Uani 1 1 d . . . . .
H14 H 0.5092 0.4489 0.1024 0.046 Uiso 1 1 calc R U . . .
H15 H 0.6120 0.3909 0.0692 0.046 Uiso 1 1 calc R U . . .
H16 H 0.6286 0.4326 0.1925 0.046 Uiso 1 1 calc R U . . .
C23 C -0.0963(4) -0.1515(3) -0.4256(3) 0.0204(8) Uani 1 1 d . . . . .
H17 H -0.1288 -0.2177 -0.4861 0.025 Uiso 1 1 calc R U . . .
C24 C -0.0327(4) 0.3799(3) 0.1923(3) 0.0241(8) Uani 1 1 d . . . . .
H18 H -0.0078 0.3952 0.2696 0.036 Uiso 1 1 calc R U . . .
H19 H -0.1333 0.3671 0.1551 0.036 Uiso 1 1 calc R U . . .
H20 H 0.0217 0.4404 0.1860 0.036 Uiso 1 1 calc R U . . .
C25 C -0.1883(4) 0.2294(3) -0.4260(3) 0.0195(7) Uani 1 1 d . . . . .
H21 H -0.2831 0.1934 -0.4782 0.023 Uiso 1 1 calc R U . . .
C26 C 0.5377(4) 0.2175(3) 0.1024(3) 0.0255(8) Uani 1 1 d . . . . .
H22 H 0.6086 0.2459 0.1777 0.038 Uiso 1 1 calc R U . . .
H23 H 0.5839 0.2079 0.0525 0.038 Uiso 1 1 calc R U . . .
H24 H 0.4713 0.1490 0.0852 0.038 Uiso 1 1 calc R U . . .
C27 C -0.2396(4) 0.0041(3) -0.2373(3) 0.0173(7) Uani 1 1 d . . . . .
H25 H -0.2078 0.0833 -0.2027 0.021 Uiso 1 1 calc R U . . .
C28 C -0.1579(4) 0.3353(3) -0.5337(3) 0.0281(9) Uani 1 1 d . . . . .
C29 C -0.2258(4) -0.0349(3) -0.1459(3) 0.0265(9) Uani 1 1 d . . . . .
H26 H -0.2612 -0.1126 -0.1778 0.040 Uiso 1 1 calc R U . . .
H27 H -0.2806 -0.0079 -0.1072 0.040 Uiso 1 1 calc R U . . .
H28 H -0.1267 -0.0091 -0.0946 0.040 Uiso 1 1 calc R U . . .
C30 C -0.3933(4) -0.0353(3) -0.3183(4) 0.0322(10) Uani 1 1 d . . . . .
H29 H -0.4003 -0.0107 -0.3765 0.048 Uiso 1 1 calc R U . . .
H30 H -0.4486 -0.0076 -0.2805 0.048 Uiso 1 1 calc R U . . .
H31 H -0.4296 -0.1130 -0.3500 0.048 Uiso 1 1 calc R U . . .
C32 C 0.3363(4) 0.0334(3) -0.1871(3) 0.0283(9) Uani 1 1 d . . . . .
H32 H 0.3092 0.0263 -0.1294 0.042 Uiso 1 1 calc R U . . .
H33 H 0.4343 0.0801 -0.1543 0.042 Uiso 1 1 calc R U . . .
H34 H 0.3264 -0.0366 -0.2371 0.042 Uiso 1 1 calc R U . . .
C33 C 0.0390(4) 0.3572(3) -0.3662(3) 0.0194(7) Uani 1 1 d . . . . .
H35 H 0.0990 0.4088 -0.3764 0.023 Uiso 1 1 calc R U . . .
C34 C 0.2861(4) 0.1008(4) -0.3354(3) 0.0345(10) Uani 1 1 d . . . . .
H36 H 0.2764 0.0333 -0.3899 0.052 Uiso 1 1 calc R U . . .
H37 H 0.3843 0.1477 -0.3002 0.052 Uiso 1 1 calc R U . . .
H38 H 0.2259 0.1344 -0.3713 0.052 Uiso 1 1 calc R U . . .
C43 C 0.0575(3) 0.2388(2) -0.1622(3) 0.0119(6) Uani 1 1 d . . . . .
F3 F -0.2117(3) 0.4127(2) -0.5096(2) 0.0456(7) Uani 1 1 d . . . . .
C39 C 0.5505(5) 0.6139(3) 0.3721(3) 0.0359(11) Uani 1 1 d . . . . .
N6 N 0.6581(5) 0.6112(3) 0.3951(4) 0.0581(13) Uani 1 1 d . . . . .
C38 C 0.4060(6) 0.6167(4) 0.3429(4) 0.0515(13) Uani 1 1 d . . . . .
H39 H 0.3390 0.5441 0.3053 0.077 Uiso 1 1 calc R U . . .
H40 H 0.3873 0.6537 0.2946 0.077 Uiso 1 1 calc R U . . .
H41 H 0.3957 0.6543 0.4092 0.077 Uiso 1 1 calc R U . . .

loop_
_atom_site_aniso_label
_atom_site_aniso_U_11
_atom_site_aniso_U_22
_atom_site_aniso_U_33
_atom_site_aniso_U_23
_atom_site_aniso_U_13
_atom_site_aniso_U_12
I1 0.01423(12) 0.01148(12) 0.01233(12) 0.00539(9) 0.00560(9) 0.00448(9)
I2 0.02557(14) 0.01692(14) 0.02350(14) 0.00746(10) 0.01037(11) 0.00875(11)
C37 0.0115(16) 0.0165(17) 0.0141(17) 0.0041(14) 0.0067(14) 0.0029(14)
N8 0.0110(13) 0.0145(14) 0.0112(14) 0.0057(11) 0.0049(11) 0.0034(12)
N7 0.0120(13) 0.0127(14) 0.0104(13) 0.0039(11) 0.0042(11) 0.0043(11)
F1 0.0562(18) 0.106(3) 0.0503(17) 0.0638(19) 0.0326(15) 0.0359(18)
F2 0.0708(19) 0.0414(16) 0.0175(13) 0.0136(11) -0.0068(13) 0.0136(15)
N3 0.0107(13) 0.0117(14) 0.0118(14) 0.0058(11) 0.0060(11) 0.0041(11)
C3 0.0106(16) 0.0173(18) 0.0166(17) 0.0072(14) 0.0022(14) 0.0014(14)
C4 0.0149(16) 0.0252(19) 0.0178(17) 0.0113(15) 0.0096(14) 0.0105(15)
C5 0.0146(16) 0.0200(18) 0.0143(17) 0.0071(14) 0.0040(14) 0.0054(14)
C42 0.0122(15) 0.0119(16) 0.0139(16) 0.0067(13) 0.0057(13) 0.0049(13)
C7 0.0238(18) 0.0231(19) 0.0130(17) 0.0088(14) 0.0102(15) 0.0098(16)
C8 0.0137(16) 0.0107(16) 0.0087(15) 0.0045(13) 0.0018(13) 0.0032(13)
C9 0.0183(17) 0.0103(16) 0.0119(16) 0.0046(13) 0.0061(14) 0.0045(14)
C10 0.0169(16) 0.0135(16) 0.0106(16) 0.0047(13) 0.0074(14) 0.0085(14)
C11 0.0172(17) 0.0160(17) 0.0161(17) 0.0078(14) 0.0075(14) 0.0067(14)
C12 0.0163(17) 0.0172(18) 0.0185(18) 0.0082(14) 0.0077(15) 0.0035(15)
C13 0.0133(16) 0.0117(16) 0.0151(17) 0.0068(13) 0.0048(14) 0.0028(13)
C14 0.0156(16) 0.0138(17) 0.0158(17) 0.0087(14) 0.0054(14) 0.0060(14)
C15 0.0126(16) 0.0239(19) 0.0134(17) 0.0083(14) 0.0054(14) 0.0063(15)
C16 0.0130(16) 0.0119(17) 0.0214(19) 0.0033(14) 0.0017(15) -0.0007(14)
C17 0.0205(18) 0.0183(18) 0.0101(16) 0.0060(14) 0.0031(14) 0.0033(15)
C18 0.0156(16) 0.0146(17) 0.0144(16) 0.0074(13) 0.0072(14) 0.0065(14)
C19 0.0272(19) 0.0182(18) 0.0110(16) 0.0065(14) 0.0088(15) 0.0128(16)
C20 0.0177(18) 0.032(2) 0.035(2) 0.0169(19) 0.0120(17) 0.0082(17)
C21 0.0241(19) 0.0225(19) 0.0189(18) 0.0045(15) 0.0138(16) 0.0119(16)
C22 0.029(2) 0.030(2) 0.045(3) 0.0196(19) 0.028(2) 0.0101(18)
C23 0.028(2) 0.0140(18) 0.0121(17) 0.0010(14) 0.0055(15) 0.0049(16)
C24 0.0224(19) 0.032(2) 0.025(2) 0.0143(17) 0.0127(17) 0.0159(17)
C25 0.0202(18) 0.0222(19) 0.0144(17) 0.0066(15) 0.0043(15) 0.0105(16)
C26 0.026(2) 0.033(2) 0.027(2) 0.0150(17) 0.0152(17) 0.0173(18)
C27 0.0171(17) 0.0102(17) 0.0227(19) 0.0040(14) 0.0094(15) 0.0031(14)
C28 0.037(2) 0.033(2) 0.022(2) 0.0175(18) 0.0114(18) 0.017(2)
C29 0.032(2) 0.023(2) 0.033(2) 0.0130(17) 0.0232(19) 0.0081(17)
C30 0.0133(18) 0.031(2) 0.047(3) 0.011(2) 0.0123(18) 0.0072(17)
C32 0.0170(18) 0.031(2) 0.034(2) 0.0140(18) 0.0085(17) 0.0054(17)
C33 0.0258(19) 0.0198(18) 0.0180(18) 0.0105(15) 0.0124(16) 0.0083(16)
C34 0.022(2) 0.047(3) 0.033(2) 0.023(2) 0.0106(18) 0.002(2)
C43 0.0106(15) 0.0131(16) 0.0163(17) 0.0083(13) 0.0079(14) 0.0053(13)
F3 0.0725(19) 0.0456(15) 0.0339(14) 0.0245(12) 0.0188(13) 0.0423(15)
C39 0.049(3) 0.024(2) 0.026(2) 0.0000(18) 0.021(2) 0.001(2)
N6 0.040(2) 0.035(2) 0.073(3) -0.007(2) 0.031(2) -0.006(2)
C38 0.064(3) 0.062(3) 0.037(3) 0.028(3) 0.014(3) 0.034(3)

loop_
_atom_type_symbol
_atom_type_description
_atom_type_scat_dispersion_real
_atom_type_scat_dispersion_imag
_atom_type_scat_source
C C 0.0033 0.0016 'International Tables Vol C Tables 4.2.6.8 and 6.1.1.4'
H H 0.0000 0.0000 'International Tables Vol C Tables 4.2.6.8 and 6.1.1.4'
N N 0.0061 0.0033 'International Tables Vol C Tables 4.2.6.8 and 6.1.1.4'
F F 0.0171 0.0103 'International Tables Vol C Tables 4.2.6.8 and 6.1.1.4'
I I -0.4742 1.8119 'International Tables Vol C Tables 4.2.6.8 and 6.1.1.4'

loop_
_geom_angle_atom_site_label_1
_geom_angle_atom_site_label_2
_geom_angle_atom_site_label_3
_geom_angle
_geom_angle_site_symmetry_1
_geom_angle_site_symmetry_3
_geom_angle_publ_flag
C11 C37 C32 110.9(3) . . ?
C11 C37 C34 112.9(3) . . ?
C32 C37 C34 111.9(3) . . ?
N7 N8 N3 103.3(2) . . ?
N8 N7 C43 113.1(3) . . ?
N8 N7 C9 118.9(3) . . ?
C43 N7 C9 127.5(3) . . ?
N8 N3 C42 113.4(3) . . ?
N8 N3 C8 119.1(2) . . ?
C42 N3 C8 127.5(3) . . ?
C17 C3 C13 121.5(3) . . ?
C18 C4 C20 111.2(3) . . ?
C18 C4 C24 110.9(3) . . ?
C20 C4 C24 111.0(3) . . ?
C10 C5 C33 120.4(3) . . ?
N3 C42 C43 105.4(3) . . ?
N3 C42 I1 124.0(2) . . ?
C43 C42 I1 130.6(2) . . ?
C17 C7 C18 120.4(3) . . ?
C18 C8 C13 124.6(3) . . ?
C18 C8 N3 118.1(3) . . ?
C13 C8 N3 117.3(3) . . ?
C11 C9 C14 124.6(3) . . ?
C11 C9 N7 117.2(3) . . ?
C14 C9 N7 118.2(3) . . ?
C5 C10 C12 119.8(3) . . ?
C5 C10 C43 119.2(3) . . ?
C12 C10 C43 120.9(3) . . ?
C9 C11 C21 116.4(3) . . ?
C9 C11 C37 124.5(3) . . ?
C21 C11 C37 119.0(3) . . ?
C25 C12 C10 119.8(3) . . ?
C3 C13 C8 115.9(3) . . ?
C3 C13 C15 120.2(3) . . ?
C8 C13 C15 123.9(3) . . ?
C16 C14 C9 115.7(3) . . ?
C16 C14 C27 122.1(3) . . ?
C9 C14 C27 122.2(3) . . ?
C26 C15 C13 112.1(3) . . ?
C26 C15 C22 109.8(3) . . ?
C13 C15 C22 110.5(3) . . ?
C14 C16 C23 121.7(3) . . ?
C3 C17 C7 121.1(3) . . ?
C8 C18 C7 116.5(3) . . ?
C8 C18 C4 123.2(3) . . ?
C7 C18 C4 120.3(3) . . ?
C33 C19 C25 120.8(3) . . ?
C33 C19 C28 120.1(3) . . ?
C25 C19 C28 119.1(3) . . ?
C23 C21 C11 121.2(3) . . ?
C21 C23 C16 120.4(3) . . ?
C12 C25 C19 119.8(3) . . ?
C14 C27 C30 113.2(3) . . ?
C14 C27 C29 110.5(3) . . ?
C30 C27 C29 110.4(3) . . ?
F2 C28 F1 106.2(3) . . ?
F2 C28 F3 105.6(3) . . ?
F1 C28 F3 106.4(3) . . ?
F2 C28 C19 113.1(3) . . ?
F1 C28 C19 112.6(3) . . ?
F3 C28 C19 112.3(3) . . ?
C19 C33 C5 119.5(3) . . ?
N7 C43 C42 104.9(3) . . ?
N7 C43 C10 125.4(3) . . ?
C42 C43 C10 129.8(3) . . ?
N6 C39 C38 179.0(6) . . ?

loop_
_geom_bond_atom_site_label_1
_geom_bond_atom_site_label_2
_geom_bond_distance
_geom_bond_site_symmetry_2
_geom_bond_publ_flag
I1 C42 2.116(3) . ?
C37 C11 1.504(4) . ?
C37 C32 1.513(5) . ?
C37 C34 1.532(5) . ?
N8 N7 1.326(4) . ?
N8 N3 1.344(4) . ?
N7 C43 1.373(4) . ?
N7 C9 1.455(4) . ?
F1 C28 1.328(4) . ?
F2 C28 1.328(4) . ?
N3 C42 1.351(4) . ?
N3 C8 1.456(4) . ?
C3 C17 1.381(5) . ?
C3 C13 1.401(5) . ?
C4 C18 1.518(5) . ?
C4 C20 1.520(5) . ?
C4 C24 1.540(5) . ?
C5 C10 1.386(5) . ?
C5 C33 1.396(5) . ?
C42 C43 1.382(4) . ?
C7 C17 1.387(5) . ?
C7 C18 1.406(5) . ?
C8 C18 1.403(4) . ?
C8 C13 1.403(4) . ?
C9 C11 1.395(4) . ?
C9 C14 1.405(4) . ?
C10 C12 1.401(4) . ?
C10 C43 1.467(4) . ?
C11 C21 1.403(5) . ?
C12 C25 1.380(5) . ?
C13 C15 1.517(4) . ?
C14 C16 1.393(5) . ?
C14 C27 1.516(5) . ?
C15 C26 1.525(5) . ?
C15 C22 1.527(5) . ?
C16 C23 1.392(5) . ?
C19 C33 1.372(5) . ?
C19 C25 1.400(5) . ?
C19 C28 1.499(5) . ?
C21 C23 1.371(5) . ?
C27 C30 1.527(5) . ?
C27 C29 1.540(5) . ?
C28 F3 1.337(4) . ?
C39 N6 1.102(6) . ?
C39 C38 1.475(7) . ?

loop_
_geom_torsion_atom_site_label_1
_geom_torsion_atom_site_label_2
_geom_torsion_atom_site_label_3
_geom_torsion_atom_site_label_4
_geom_torsion
_geom_torsion_site_symmetry_1
_geom_torsion_site_symmetry_2
_geom_torsion_site_symmetry_3
_geom_torsion_site_symmetry_4
_geom_torsion_publ_flag
N3 N8 N7 C43 0.3(3) . . . . ?
N3 N8 N7 C9 172.6(3) . . . . ?
N7 N8 N3 C42 -0.1(3) . . . . ?
N7 N8 N3 C8 -178.1(3) . . . . ?
N8 N3 C42 C43 -0.2(4) . . . . ?
C8 N3 C42 C43 177.7(3) . . . . ?
N8 N3 C42 I1 179.5(2) . . . . ?
C8 N3 C42 I1 -2.6(5) . . . . ?
N8 N3 C8 C18 -92.7(4) . . . . ?
C42 N3 C8 C18 89.5(4) . . . . ?
N8 N3 C8 C13 88.2(4) . . . . ?
C42 N3 C8 C13 -89.5(4) . . . . ?
N8 N7 C9 C11 -89.6(4) . . . . ?
C43 N7 C9 C11 81.5(4) . . . . ?
N8 N7 C9 C14 89.7(4) . . . . ?
C43 N7 C9 C14 -99.3(4) . . . . ?
C33 C5 C10 C12 1.5(5) . . . . ?
C33 C5 C10 C43 -175.4(3) . . . . ?
C14 C9 C11 C21 1.1(5) . . . . ?
N7 C9 C11 C21 -179.7(3) . . . . ?
C14 C9 C11 C37 -175.0(3) . . . . ?
N7 C9 C11 C37 4.2(5) . . . . ?
C32 C37 C11 C9 103.2(4) . . . . ?
C34 C37 C11 C9 -130.2(4) . . . . ?
C32 C37 C11 C21 -72.8(4) . . . . ?
C34 C37 C11 C21 53.8(4) . . . . ?
C5 C10 C12 C25 -0.5(5) . . . . ?
C43 C10 C12 C25 176.3(3) . . . . ?
C17 C3 C13 C8 0.1(5) . . . . ?
C17 C3 C13 C15 -179.8(3) . . . . ?
C18 C8 C13 C3 1.0(5) . . . . ?
N3 C8 C13 C3 -180.0(3) . . . . ?
C18 C8 C13 C15 -179.1(3) . . . . ?
N3 C8 C13 C15 -0.1(5) . . . . ?
C11 C9 C14 C16 -0.3(5) . . . . ?
N7 C9 C14 C16 -179.5(3) . . . . ?
C11 C9 C14 C27 177.8(3) . . . . ?
N7 C9 C14 C27 -1.4(5) . . . . ?
C3 C13 C15 C26 57.9(4) . . . . ?
C8 C13 C15 C26 -122.0(4) . . . . ?
C3 C13 C15 C22 -64.9(4) . . . . ?
C8 C13 C15 C22 115.2(4) . . . . ?
C9 C14 C16 C23 -0.6(5) . . . . ?
C27 C14 C16 C23 -178.8(3) . . . . ?
C13 C3 C17 C7 -1.0(5) . . . . ?
C18 C7 C17 C3 0.8(5) . . . . ?
C13 C8 C18 C7 -1.2(5) . . . . ?
N3 C8 C18 C7 179.8(3) . . . . ?
C13 C8 C18 C4 178.9(3) . . . . ?
N3 C8 C18 C4 -0.1(5) . . . . ?
C17 C7 C18 C8 0.3(5) . . . . ?
C17 C7 C18 C4 -179.8(3) . . . . ?
C20 C4 C18 C8 112.5(4) . . . . ?
C24 C4 C18 C8 -123.4(3) . . . . ?
C20 C4 C18 C7 -67.4(4) . . . . ?
C24 C4 C18 C7 56.7(4) . . . . ?
C9 C11 C21 C23 -1.0(5) . . . . ?
C37 C11 C21 C23 175.4(3) . . . . ?
C11 C21 C23 C16 0.1(5) . . . . ?
C14 C16 C23 C21 0.7(5) . . . . ?
C10 C12 C25 C19 -1.1(5) . . . . ?
C33 C19 C25 C12 1.9(5) . . . . ?
C28 C19 C25 C12 -177.1(3) . . . . ?
C16 C14 C27 C30 -35.9(5) . . . . ?
C9 C14 C27 C30 146.1(3) . . . . ?
C16 C14 C27 C29 88.5(4) . . . . ?
C9 C14 C27 C29 -89.5(4) . . . . ?
C33 C19 C28 F2 150.0(3) . . . . ?
C25 C19 C28 F2 -31.0(5) . . . . ?
C33 C19 C28 F1 29.5(5) . . . . ?
C25 C19 C28 F1 -151.5(3) . . . . ?
C33 C19 C28 F3 -90.6(4) . . . . ?
C25 C19 C28 F3 88.4(4) . . . . ?
C25 C19 C33 C5 -0.9(5) . . . . ?
C28 C19 C33 C5 178.0(3) . . . . ?
C10 C5 C33 C19 -0.8(5) . . . . ?
N8 N7 C43 C42 -0.4(4) . . . . ?
C9 N7 C43 C42 -171.9(3) . . . . ?
N8 N7 C43 C10 179.3(3) . . . . ?
C9 N7 C43 C10 7.8(5) . . . . ?
N3 C42 C43 N7 0.3(3) . . . . ?
I1 C42 C43 N7 -179.4(2) . . . . ?
N3 C42 C43 C10 -179.4(3) . . . . ?
I1 C42 C43 C10 0.9(5) . . . . ?
C5 C10 C43 N7 -129.9(3) . . . . ?
C12 C10 C43 N7 53.2(5) . . . . ?
C5 C10 C43 C42 49.7(5) . . . . ?
C12 C10 C43 C42 -127.2(4) . . . . ?
